data_7056660
loop_
_publ_author_name
'Martins, Marcos A. P.'
'Zimmer, Ge\'orgia Cristiane'
'Rodrigues, Leticia V.'
'Orlando, Tain\'ara'
'Buriol, Lilian'
'Alajarin, Mateo'
'Berna, Jose'
'Frizzo, Clarissa Piccinin'
'Bonacorso, Helio Gauze'
'Zanatta, Nilo'

_publ_section_title
;
 Competition Between the Donor and Acceptor Hydrogen Bonds of the Threads
 in the Formation of [2]Rotaxane by Clipping Reaction
;
_journal_name_full 'New J. Chem.'
_journal_paper_doi 10.1039/C7NJ02443F
_journal_year 2017
_chemical_formula_moiety 'C30 H36 N6 O2'
_chemical_formula_sum 'C30 H36 N6 O2'
_chemical_formula_weight 512.65
_chemical_melting_point ?
_chemical_name_common 'thread 1,3-pyrazole'
_chemical_name_systematic
;
'1,2-bis(aminocarbonyl-(5'-phenyl)-(1'-tert-butyl)-1H-pyrazole-3'-il)-ethane'
;
_space_group_IT_number 14
_symmetry_cell_setting monoclinic
_symmetry_space_group_name_Hall '-P 2ybc'
_symmetry_space_group_name_H-M 'P 1 21/c 1'
_atom_sites_solution_hydrogens geom
_atom_sites_solution_primary direct
_atom_sites_solution_secondary difmap
_audit_conform_dict_location ftp://ftp.iucr.org/pub/cif_core.dic
_audit_conform_dict_name cif_core.dic
_audit_conform_dict_version 2.4
_audit_creation_date 2016-03-07T14:23:24-00:00
_audit_creation_method 'WinGX routine CIF_UPDATE'
_audit_update_record
;
2017-09-21 deposited with the CCDC.
2017-10-04 downloaded from the CCDC.
;
_cell_angle_alpha 90
_cell_angle_beta 99.584(2)
_cell_angle_gamma 90
_cell_formula_units_Z 2
_cell_length_a 6.9687(3)
_cell_length_b 12.1818(6)
_cell_length_c 16.6042(9)
_cell_measurement_reflns_used 9017
_cell_measurement_temperature 298(2)
_cell_measurement_theta_max 29.595
_cell_measurement_theta_min 2.488
_cell_volume 1389.88(12)
_computing_cell_refinement 'BRUKER SANT'
_computing_data_collection 'BRUKER APEX-III'
_computing_data_reduction 'BRUKER SOFTWARE'
_computing_molecular_graphics 'ORTEP-3 (Farrugia, 2000)'
_computing_publication_material 'SHELXL-97 (Sheldrick, 1997)'
_computing_structure_refinement 'SHELXL-97 (Sheldrick, 2008)'
_computing_structure_solution 'SHELXL97 (Sheldrick, 1997)'
_diffrn_ambient_temperature 298(2)
_diffrn_detector_area_resol_mean none
_diffrn_measured_fraction_theta_full 0.994
_diffrn_measured_fraction_theta_max 0.994
_diffrn_measurement_device_type 'D8 Venture'
_diffrn_measurement_method 'phi and omega scans'
_diffrn_radiation_monochromator graphite
_diffrn_radiation_type MoK\a
_diffrn_radiation_wavelength 0.71073
_diffrn_reflns_av_R_equivalents 0.099
_diffrn_reflns_av_unetI/netI 0.0223
_diffrn_reflns_limit_h_max 9
_diffrn_reflns_limit_h_min -9
_diffrn_reflns_limit_k_max 17
_diffrn_reflns_limit_k_min -17
_diffrn_reflns_limit_l_max 23
_diffrn_reflns_limit_l_min -23
_diffrn_reflns_number 95541
_diffrn_reflns_theta_full 30.1
_diffrn_reflns_theta_max 30.1
_diffrn_reflns_theta_min 2.49
_diffrn_standards_decay_% none
_diffrn_standards_interval_count none
_diffrn_standards_interval_time none
_diffrn_standards_number none
_exptl_absorpt_coefficient_mu 0.079
_exptl_absorpt_correction_T_max 0.7461
_exptl_absorpt_correction_T_min 0.7255
_exptl_absorpt_correction_type multi-scan
_exptl_absorpt_process_details SADABS
_exptl_crystal_colour colourless
_exptl_crystal_density_diffrn 1.225
_exptl_crystal_density_meas ?
_exptl_crystal_density_method 'not measured'
_exptl_crystal_description block
_exptl_crystal_F_000 548
_exptl_crystal_size_max 0.65
_exptl_crystal_size_mid 0.24
_exptl_crystal_size_min 0.23
_refine_diff_density_max 0.306
_refine_diff_density_min -0.221
_refine_diff_density_rms 0.043
_refine_ls_extinction_coef none
_refine_ls_extinction_method none
_refine_ls_goodness_of_fit_ref 1.057
_refine_ls_hydrogen_treatment mixed
_refine_ls_matrix_type full
_refine_ls_number_parameters 180
_refine_ls_number_reflns 4058
_refine_ls_number_restraints 0
_refine_ls_restrained_S_all 1.057
_refine_ls_R_factor_all 0.066
_refine_ls_R_factor_gt 0.0506
_refine_ls_shift/su_max 0
_refine_ls_shift/su_mean 0
_refine_ls_structure_factor_coef Fsqd
_refine_ls_weighting_details 'calc w=1/[\s^2^(Fo^2^)+(0.0801P)^2^+0.2968P] where P=(Fo^2^+2Fc^2^)/3'
_refine_ls_weighting_scheme calc
_refine_ls_wR_factor_gt 0.1384
_refine_ls_wR_factor_ref 0.1538
_reflns_number_gt 3185
_reflns_number_total 4058
_reflns_threshold_expression >2\s(I)
_cod_data_source_file c7nj02443f2.cif
_cod_data_source_block mo_compound_9c
_cod_depositor_comments
;
The following automatic conversions were performed:

'_chemical_melting_point' value 'none' was changed to '?' - the value
is undefined or not given.

'_exptl_crystal_density_meas' value 'none' was changed to '?' - the
value is perceived as not measured.

Automatic conversion script
Id: cif_fix_values 4973 2017-02-22 13:04:09Z antanas 
;
_cod_original_sg_symbol_H-M 'P 21/c'
_cod_database_code 7056660
_exptl_absorpt_special_details
;
'SADABS (version 2012/1; Bruker, 2012) was used to perform the numerical
absorption correction based on the indexed faces of the cystal.'
;

loop_
_symmetry_equiv_pos_as_xyz
'x, y, z'
'-x, y+1/2, -z+1/2'
'-x, -y, -z'
'x, -y-1/2, z-1/2'

loop_
_atom_site_label
_atom_site_type_symbol
_atom_site_fract_x
_atom_site_fract_y
_atom_site_fract_z
_atom_site_U_iso_or_equiv
_atom_site_adp_type
_atom_site_occupancy
_atom_site_symmetry_multiplicity
_atom_site_calc_flag
_atom_site_refinement_flags
N1 N 0.32784(14) 0.74204(8) 0.35403(6) 0.0338(2) Uani 1 1 d .
O1 O 0.63532(16) 0.41651(8) 0.38850(7) 0.0570(3) Uani 1 1 d .
N2 N 0.47930(14) 0.69194(8) 0.40101(6) 0.0363(2) Uani 1 1 d .
N32 N 0.74453(15) 0.54977(10) 0.47883(7) 0.0446(3) Uani 1 1 d .
H32 H 0.7214 0.6141 0.4964 0.054 Uiso 1 1 calc R
C5 C 0.22460(15) 0.66978(9) 0.30031(6) 0.0317(2) Uani 1 1 d .
C51 C 0.04546(16) 0.69352(9) 0.24170(7) 0.0326(2) Uani 1 1 d .
C4 C 0.31807(16) 0.57024(10) 0.31272(7) 0.0356(2) Uani 1 1 d .
H4 H 0.2848 0.5049 0.2849 0.043 Uiso 1 1 calc R
C3 C 0.47344(16) 0.58833(9) 0.37595(7) 0.0335(2) Uani 1 1 d .
C31 C 0.62396(16) 0.50941(10) 0.41442(8) 0.0372(3) Uani 1 1 d .
C56 C -0.13262(18) 0.70767(11) 0.26764(8) 0.0410(3) Uani 1 1 d .
H56 H -0.1399 0.7032 0.323 0.049 Uiso 1 1 calc R
C52 C 0.0515(2) 0.69619(12) 0.15889(8) 0.0451(3) Uani 1 1 d .
H52 H 0.1691 0.6856 0.1405 0.054 Uiso 1 1 calc R
C33 C 0.91203(18) 0.49016(13) 0.52036(9) 0.0459(3) Uani 1 1 d .
C11 C 0.2999(2) 0.86144(10) 0.37027(8) 0.0416(3) Uani 1 1 d .
C55 C -0.29906(18) 0.72834(12) 0.21161(10) 0.0475(3) Uani 1 1 d .
H55 H -0.4169 0.7399 0.2296 0.057 Uiso 1 1 calc R
C54 C -0.2913(2) 0.73192(12) 0.12947(9) 0.0504(3) Uani 1 1 d .
H54 H -0.4033 0.746 0.0919 0.06 Uiso 1 1 calc R
C53 C -0.1169(2) 0.71462(14) 0.10314(9) 0.0536(4) Uani 1 1 d .
H53 H -0.1118 0.7153 0.0475 0.064 Uiso 1 1 calc R
C13 C 0.1941(3) 0.91873(13) 0.29504(11) 0.0702(5) Uani 1 1 d .
H13A H 0.0676 0.8865 0.2795 0.105 Uiso 1 1 calc R
H13B H 0.267 0.9108 0.2512 0.105 Uiso 1 1 calc R
H13C H 0.1804 0.9953 0.3067 0.105 Uiso 1 1 calc R
C12 C 0.4997(3) 0.91368(14) 0.39333(14) 0.0724(5) Uani 1 1 d .
H12A H 0.5695 0.9077 0.3483 0.109 Uiso 1 1 calc R
H12B H 0.5707 0.8766 0.44 0.109 Uiso 1 1 calc R
H12C H 0.4851 0.9897 0.4063 0.109 Uiso 1 1 calc R
C14 C 0.1885(4) 0.86905(17) 0.44073(13) 0.0792(6) Uani 1 1 d .
H14A H 0.0626 0.836 0.4254 0.119 Uiso 1 1 calc R
H14B H 0.1733 0.9448 0.4544 0.119 Uiso 1 1 calc R
H14C H 0.2588 0.8312 0.4872 0.119 Uiso 1 1 calc R
H33A H 0.940(3) 0.5130(15) 0.5774(12) 0.058(5) Uiso 1 1 d .
H33B H 0.883(3) 0.4122(17) 0.5219(11) 0.066(5) Uiso 1 1 d .

loop_
_atom_site_aniso_label
_atom_site_aniso_U_11
_atom_site_aniso_U_22
_atom_site_aniso_U_33
_atom_site_aniso_U_23
_atom_site_aniso_U_13
_atom_site_aniso_U_12
N1 0.0357(5) 0.0312(5) 0.0328(5) 0.0012(3) 0.0005(4) 0.0023(4)
O1 0.0529(6) 0.0406(5) 0.0734(7) -0.0046(5) -0.0015(5) 0.0103(4)
N2 0.0349(5) 0.0364(5) 0.0353(5) 0.0024(4) -0.0011(4) 0.0031(4)
N32 0.0342(5) 0.0465(6) 0.0500(6) 0.0007(5) -0.0022(4) 0.0098(4)
C5 0.0290(5) 0.0341(5) 0.0320(5) 0.0007(4) 0.0049(4) 0.0002(4)
C51 0.0307(5) 0.0312(5) 0.0348(5) 0.0007(4) 0.0026(4) 0.0006(4)
C4 0.0325(5) 0.0328(5) 0.0409(6) -0.0022(4) 0.0041(4) 0.0012(4)
C3 0.0291(5) 0.0341(5) 0.0375(6) 0.0032(4) 0.0059(4) 0.0023(4)
C31 0.0293(5) 0.0375(6) 0.0452(6) 0.0060(5) 0.0076(4) 0.0035(4)
C56 0.0350(6) 0.0471(7) 0.0413(6) -0.0001(5) 0.0080(5) 0.0008(5)
C52 0.0402(6) 0.0578(8) 0.0374(6) 0.0037(5) 0.0064(5) 0.0071(5)
C33 0.0329(6) 0.0563(8) 0.0469(7) 0.0155(6) 0.0024(5) 0.0082(5)
C11 0.0498(7) 0.0304(5) 0.0423(6) -0.0032(4) 0.0011(5) 0.0042(5)
C55 0.0312(6) 0.0493(7) 0.0612(8) -0.0005(6) 0.0051(5) 0.0040(5)
C54 0.0417(7) 0.0491(8) 0.0546(8) 0.0066(6) -0.0087(6) 0.0062(6)
C53 0.0551(8) 0.0672(9) 0.0356(6) 0.0078(6) -0.0006(6) 0.0101(7)
C13 0.0997(14) 0.0332(7) 0.0664(10) 0.0055(6) -0.0193(10) 0.0063(8)
C12 0.0666(11) 0.0419(8) 0.1016(15) -0.0105(8) -0.0062(10) -0.0086(7)
C14 0.1074(16) 0.0643(11) 0.0744(12) -0.0130(9) 0.0398(11) 0.0150(11)

loop_
_atom_type_symbol
_atom_type_description
_atom_type_scat_dispersion_real
_atom_type_scat_dispersion_imag
_atom_type_scat_source
C C 0.0033 0.0016 'International Tables Vol C Tables 4.2.6.8 and 6.1.1.4'
H H 0 0 'International Tables Vol C Tables 4.2.6.8 and 6.1.1.4'
N N 0.0061 0.0033 'International Tables Vol C Tables 4.2.6.8 and 6.1.1.4'
O O 0.0106 0.006 'International Tables Vol C Tables 4.2.6.8 and 6.1.1.4'

loop_
_geom_angle_atom_site_label_1
_geom_angle_atom_site_label_2
_geom_angle_atom_site_label_3
_geom_angle
_geom_angle_site_symmetry_1
_geom_angle_site_symmetry_3
N2 N1 C5 111.19(9) . .
N2 N1 C11 116.60(9) . .
C5 N1 C11 132.19(10) . .
C3 N2 N1 105.57(9) . .
C31 N32 C33 123.03(12) . .
C31 N32 H32 118.5 . .
C33 N32 H32 118.5 . .
N1 C5 C4 106.54(10) . .
N1 C5 C51 126.71(10) . .
C4 C5 C51 126.74(10) . .
C52 C51 C56 118.77(11) . .
C52 C51 C5 119.81(10) . .
C56 C51 C5 121.33(10) . .
C5 C4 C3 105.22(10) . .
C5 C4 H4 127.4 . .
C3 C4 H4 127.4 . .
N2 C3 C4 111.45(10) . .
N2 C3 C31 119.84(10) . .
C4 C3 C31 128.70(11) . .
O1 C31 N32 123.67(12) . .
O1 C31 C3 122.13(12) . .
N32 C31 C3 114.20(11) . .
C55 C56 C51 120.38(12) . .
C55 C56 H56 119.8 . .
C51 C56 H56 119.8 . .
C51 C52 C53 120.35(12) . .
C51 C52 H52 119.8 . .
C53 C52 H52 119.8 . .
N32 C33 C33 110.88(14) . 3_766
N32 C33 H33A 109.4(11) . .
C33 C33 H33A 110.1(11) 3_766 .
N32 C33 H33B 110.3(11) . .
C33 C33 H33B 110.8(11) 3_766 .
H33A C33 H33B 105.2(15) . .
N1 C11 C14 107.34(12) . .
N1 C11 C13 111.09(11) . .
C14 C11 C13 111.64(15) . .
N1 C11 C12 108.09(11) . .
C14 C11 C12 110.26(15) . .
C13 C11 C12 108.37(14) . .
C54 C55 C56 120.39(12) . .
C54 C55 H55 119.8 . .
C56 C55 H55 119.8 . .
C55 C54 C53 119.58(12) . .
C55 C54 H54 120.2 . .
C53 C54 H54 120.2 . .
C54 C53 C52 120.48(13) . .
C54 C53 H53 119.8 . .
C52 C53 H53 119.8 . .
C11 C13 H13A 109.5 . .
C11 C13 H13B 109.5 . .
H13A C13 H13B 109.5 . .
C11 C13 H13C 109.5 . .
H13A C13 H13C 109.5 . .
H13B C13 H13C 109.5 . .
C11 C12 H12A 109.5 . .
C11 C12 H12B 109.5 . .
H12A C12 H12B 109.5 . .
C11 C12 H12C 109.5 . .
H12A C12 H12C 109.5 . .
H12B C12 H12C 109.5 . .
C11 C14 H14A 109.5 . .
C11 C14 H14B 109.5 . .
H14A C14 H14B 109.5 . .
C11 C14 H14C 109.5 . .
H14A C14 H14C 109.5 . .
H14B C14 H14C 109.5 . .

loop_
_geom_bond_atom_site_label_1
_geom_bond_atom_site_label_2
_geom_bond_distance
_geom_bond_site_symmetry_2
N1 N2 1.3494(13) .
N1 C5 1.3691(14) .
N1 C11 1.4980(15) .
O1 C31 1.2180(16) .
N2 C3 1.3275(15) .
N32 C31 1.3389(17) .
N32 C33 1.4481(15) .
N32 H32 0.86 .
C5 C4 1.3756(16) .
C5 C51 1.4780(15) .
C51 C52 1.3830(17) .
C51 C56 1.3904(16) .
C4 C3 1.3944(16) .
C4 H4 0.93 .
C3 C31 1.4864(15) .
C56 C55 1.3838(18) .
C56 H56 0.93 .
C52 C53 1.3864(19) .
C52 H52 0.93 .
C33 C33 1.515(3) 3_766
C33 H33A 0.976(19) .
C33 H33B 0.97(2) .
C11 C14 1.511(2) .
C11 C13 1.511(2) .
C11 C12 1.521(2) .
C55 C54 1.375(2) .
C55 H55 0.93 .
C54 C53 1.375(2) .
C54 H54 0.93 .
C53 H53 0.93 .
C13 H13A 0.96 .
C13 H13B 0.96 .
C13 H13C 0.96 .
C12 H12A 0.96 .
C12 H12B 0.96 .
C12 H12C 0.96 .
C14 H14A 0.96 .
C14 H14B 0.96 .
C14 H14C 0.96 .
